data_7058436
loop_
_publ_author_name
'Wang, Yongsong'
'Zhang, Congcong'
'Zi, Guofu'
'Ding, Wanjian'
'Walter, Marc D.'

_publ_section_title
;
 Preparation of a potassium chloride bridged thorium phosphinidiide
 complex and its reactivity towards small organic molecules
;
_journal_issue 24
_journal_name_full 'New Journal of Chemistry'
_journal_page_first 9527
_journal_paper_doi 10.1039/C9NJ02269D
_journal_volume 43
_journal_year 2019
_chemical_formula_moiety 'C35 H48 N Th, C15 H24 P'
_chemical_formula_sum 'C50 H72 N P Th'
_chemical_formula_weight 950.09
_space_group_crystal_system triclinic
_space_group_IT_number 2
_space_group_name_Hall '-P 1'
_space_group_name_H-M_alt 'P -1'
_symmetry_space_group_name_Hall '-P 1'
_symmetry_space_group_name_H-M 'P -1'
_atom_sites_solution_hydrogens mixed
_audit_creation_date 2018-06-13
_audit_creation_method
;
Olex2 1.2
(compiled 2017.03.28 svn.r3405 for OlexSys, GUI svn.r5337)
;
_audit_update_record
;
2019-03-21 deposited with the CCDC.    2019-05-15 downloaded from the CCDC.
;
_cell_angle_alpha 103.604(2)
_cell_angle_beta 101.978(2)
_cell_angle_gamma 106.920(2)
_cell_formula_units_Z 2
_cell_length_a 10.4557(3)
_cell_length_b 13.3920(3)
_cell_length_c 18.2665(3)
_cell_measurement_reflns_used 12211
_cell_measurement_temperature 100.01(10)
_cell_measurement_theta_max 73.0860
_cell_measurement_theta_min 4.5800
_cell_volume 2271.18(10)
_computing_cell_refinement 'CrysAlisPro 1.171.39.32a (Rigaku OD, 2017)'
_computing_data_collection 'CrysAlisPro 1.171.39.32a (Rigaku OD, 2017)'
_computing_data_reduction 'CrysAlisPro 1.171.39.32a (Rigaku OD, 2017)'
_computing_molecular_graphics 'Olex2 (Dolomanov et al., 2009)'
_computing_publication_material 'Olex2 (Dolomanov et al., 2009)'
_computing_structure_refinement 'ShelXL (Sheldrick, 2015)'
_diffrn_ambient_environment N~2~
_diffrn_ambient_temperature 100.01(10)
_diffrn_detector 'CCD plate'
_diffrn_detector_area_resol_mean 5.3127
_diffrn_detector_type AtlasS2
_diffrn_measured_fraction_theta_full 0.998
_diffrn_measured_fraction_theta_max 0.971
_diffrn_measurement_details
;
List of Runs (angles in degrees, time in seconds):

  # Type    Start    End  Width  t~exp~   \w     \q     \k     \f   Frames
#--------------------------------------------------------------------------
  1  \w    -45.00  31.00   1.00    1.00    --  -41.49  77.00 120.00   76
  2  \w   -116.00 -20.00   1.00    1.00    --  -41.49 -37.00 -90.00   96
  3  \w   -112.00 -18.00   1.00    1.00    --  -41.49 -37.00   0.00   94
  4  \w      1.00  78.00   1.00    1.00    --   41.49 -99.00-120.00   77
  5  \w     50.00  82.00   1.00    1.00    --   41.49-125.00  90.00   32
  6  \w     38.00 131.00   1.00    1.00    --  107.19 -61.00 -30.00   93
  7  \w     34.00 131.00   1.00    1.00    --  107.19 -45.00-150.00   97
  8  \w     54.00 138.00   1.00    1.00    --  107.19 -77.00  90.00   84
  9  \w     65.00 131.00   1.00    1.00    --  107.19 -30.00  60.00   66
 10  \w     84.00 161.00   1.00    1.00    --  107.19  45.00 -60.00   77
 11  \w     93.00 121.00   1.00    1.00    --  107.19-125.00 -90.00   28
 12  \w    143.00 175.00   1.00    1.00    --  107.19 125.00   0.00   32
 13  \w     96.00 128.00   1.00    1.00    --  107.19 125.00-150.00   32
 14  \w     82.00 118.00   1.00    1.00    --  107.19-125.00  90.00   36
 15  \w    100.00 127.00   1.00    1.00    --  107.19 125.00   0.00   27
 16  \w     34.00  62.00   1.00    1.00    --  107.19-125.00 -90.00   28
 17  \w     51.00 157.00   1.00    1.00    --  107.19 -15.00 -90.00  106
 18  \w    104.00 146.00   1.00    1.00    --  107.19 125.00-120.00   42
 19  \w     59.00 101.00   1.00    1.00    --  107.19 -94.00 -60.00   42
;
_diffrn_measurement_device 'four-circle diffractometer'
_diffrn_measurement_device_type 'SuperNova, Dual, Cu at home/near, AtlasS2'
_diffrn_measurement_method '\w scans'
_diffrn_orient_matrix_type 'CrysAlisPro convention (1999,Acta A55,543-557)'
_diffrn_orient_matrix_UB_11 -0.1278735000
_diffrn_orient_matrix_UB_12 0.0032170000
_diffrn_orient_matrix_UB_13 0.0285347000
_diffrn_orient_matrix_UB_21 -0.0420880000
_diffrn_orient_matrix_UB_22 0.0562134000
_diffrn_orient_matrix_UB_23 -0.0607140000
_diffrn_orient_matrix_UB_31 -0.0888094000
_diffrn_orient_matrix_UB_32 -0.1135345000
_diffrn_orient_matrix_UB_33 -0.0612905000
_diffrn_radiation_monochromator mirror
_diffrn_radiation_probe x-ray
_diffrn_radiation_type CuK\a
_diffrn_radiation_wavelength 1.54184
_diffrn_reflns_av_R_equivalents 0.0254
_diffrn_reflns_av_unetI/netI 0.0343
_diffrn_reflns_Laue_measured_fraction_full 0.998
_diffrn_reflns_Laue_measured_fraction_max 0.971
_diffrn_reflns_limit_h_max 12
_diffrn_reflns_limit_h_min -12
_diffrn_reflns_limit_k_max 16
_diffrn_reflns_limit_k_min -16
_diffrn_reflns_limit_l_max 18
_diffrn_reflns_limit_l_min -22
_diffrn_reflns_number 15968
_diffrn_reflns_point_group_measured_fraction_full 0.998
_diffrn_reflns_point_group_measured_fraction_max 0.971
_diffrn_reflns_theta_full 67.684
_diffrn_reflns_theta_max 73.154
_diffrn_reflns_theta_min 3.636
_diffrn_source 'micro-focus sealed X-ray tube'
_diffrn_source_type 'SuperNova (Cu) X-ray Source'
_exptl_absorpt_coefficient_mu 11.148
_exptl_absorpt_correction_T_max 1.00000
_exptl_absorpt_correction_T_min 0.57122
_exptl_absorpt_correction_type multi-scan
_exptl_absorpt_process_details
;
CrysAlisPro 1.171.39.32a (Rigaku Oxford Diffraction, 2017)
Empirical absorption correction using spherical harmonics,
 implemented in SCALE3 ABSPACK scaling algorithm.
;
_exptl_crystal_colour yellow
_exptl_crystal_colour_primary yellow
_exptl_crystal_density_diffrn 1.389
_exptl_crystal_description block
_exptl_crystal_F_000 968
_exptl_crystal_size_max 0.2
_exptl_crystal_size_mid 0.15
_exptl_crystal_size_min 0.15
_refine_diff_density_max 5.802
_refine_diff_density_min -2.579
_refine_diff_density_rms 0.135
_refine_ls_extinction_method none
_refine_ls_goodness_of_fit_ref 1.019
_refine_ls_hydrogen_treatment mixed
_refine_ls_matrix_type full
_refine_ls_number_parameters 500
_refine_ls_number_reflns 8825
_refine_ls_number_restraints 0
_refine_ls_restrained_S_all 1.019
_refine_ls_R_factor_all 0.0321
_refine_ls_R_factor_gt 0.0316
_refine_ls_shift/su_max 0.002
_refine_ls_shift/su_mean 0.000
_refine_ls_structure_factor_coef Fsqd
_refine_ls_weighting_details 'w=1/[\s^2^(Fo^2^)+(0.0483P)^2^+7.0292P] where P=(Fo^2^+2Fc^2^)/3'
_refine_ls_weighting_scheme calc
_refine_ls_wR_factor_gt 0.0791
_refine_ls_wR_factor_ref 0.0795
_reflns_Friedel_coverage 0.000
_reflns_number_gt 8654
_reflns_number_total 8825
_reflns_threshold_expression 'I > 2\s(I)'
_cod_data_source_file c9nj02269d2.cif
_cod_data_source_block compound15
_cod_depositor_comments 'Adding full bibliography for 7058431--7058443.cif.'
_cod_database_code 7058436
_shelx_shelxl_version_number 2014/7
_chemical_oxdiff_formula C1H1N1P1Th1
_shelx_space_group_comment
;
The symmetry employed for this shelxl refinement is uniquely defined
by the following loop, which should always be used as a source of
symmetry information in preference to the above space-group names.
They are only intended as comments.
;
_reflns_odcompleteness_completeness 99.95
_reflns_odcompleteness_iscentric 1
_reflns_odcompleteness_theta 66.97
_olex2_refinement_description
;
1. Fixed Uiso
 At 1.2 times of:
  All C(H) groups
 At 1.5 times of:
  All C(H,H,H) groups
2.a Ternary CH refined with riding coordinates:
 C42(H42), C45(H45), C48(H48)
2.b Aromatic/amide H refined with riding coordinates:
 C2(H2), C4(H4), C5(H5), C15(H15), C17(H17), C18(H18), C29(H29), C30(H30),
 C31(H31), C32(H32), C34(H34), C35(H35), C38(H38), C40(H40)
2.c Idealised Me refined as rotating group:
 C7(H7A,H7B,H7C), C8(H8A,H8B,H8C), C9(H9A,H9B,H9C), C11(H11A,H11B,H11C),
 C12(H12A,H12B,H12C), C13(H13A,H13B,H13C), C20(H20A,H20B,H20C), C21(H21A,H21B,
 H21C), C22(H22A,H22B,H22C), C24(H24A,H24B,H24C), C25(H25A,H25B,H25C), C26(H26A,
 H26B,H26C), C43(H43A,H43B,H43C), C44(H44A,H44B,H44C), C46(H46A,H46B,H46C),
 C47(H47A,H47B,H47C), C49(H49A,H49B,H49C), C50(H50A,H50B,H50C)
;
_olex2_submission_special_instructions 'No special instructions were received'
_oxdiff_exptl_absorpt_empirical_details
;
Empirical correction (ABSPACK) includes:
- Absorption correction using spherical harmonics
- Frame scaling
;
_oxdiff_exptl_absorpt_empirical_full_max 1.485
_oxdiff_exptl_absorpt_empirical_full_min 0.804

loop_
_space_group_symop_operation_xyz
'x, y, z'
'-x, -y, -z'

loop_
_atom_site_label
_atom_site_type_symbol
_atom_site_fract_x
_atom_site_fract_y
_atom_site_fract_z
_atom_site_U_iso_or_equiv
_atom_site_adp_type
_atom_site_occupancy
_atom_site_site_symmetry_order
_atom_site_calc_flag
_atom_site_refinement_flags_posn
C1 C 0.4805(4) 0.2515(3) 0.5223(2) 0.0141(8) Uani 1 1 d .
C2 C 0.6156(4) 0.3343(3) 0.5467(2) 0.0128(7) Uani 1 1 d .
H2 H 0.6329 0.4071 0.5483 0.015 Uiso 1 1 calc R
C3 C 0.7204(4) 0.2900(3) 0.5683(2) 0.0147(8) Uani 1 1 d .
C4 C 0.6487(4) 0.1784(3) 0.5599(2) 0.0143(8) Uani 1 1 d .
H4 H 0.6905 0.1288 0.5708 0.017 Uiso 1 1 calc R
C5 C 0.5029(4) 0.1549(3) 0.5322(2) 0.0164(8) Uani 1 1 d .
H5 H 0.4331 0.0875 0.5221 0.020 Uiso 1 1 calc R
C6 C 0.3470(4) 0.2595(3) 0.4758(2) 0.0164(8) Uani 1 1 d .
C7 C 0.2162(5) 0.1611(4) 0.4634(3) 0.0257(10) Uani 1 1 d .
H7A H 0.2284 0.0943 0.4386 0.039 Uiso 1 1 calc GR
H7B H 0.1364 0.1672 0.4303 0.039 Uiso 1 1 calc GR
H7C H 0.2017 0.1600 0.5134 0.039 Uiso 1 1 calc GR
C8 C 0.3645(5) 0.2612(4) 0.3945(3) 0.0236(9) Uani 1 1 d .
H8A H 0.4409 0.3264 0.4007 0.035 Uiso 1 1 calc GR
H8B H 0.2800 0.2610 0.3615 0.035 Uiso 1 1 calc GR
H8C H 0.3837 0.1974 0.3706 0.035 Uiso 1 1 calc GR
C9 C 0.3245(5) 0.3648(4) 0.5148(3) 0.0290(11) Uani 1 1 d .
H9A H 0.3108 0.3638 0.5650 0.043 Uiso 1 1 calc GR
H9B H 0.2435 0.3692 0.4816 0.043 Uiso 1 1 calc GR
H9C H 0.4052 0.4275 0.5222 0.043 Uiso 1 1 calc GR
C10 C 0.8762(4) 0.3465(3) 0.5819(2) 0.0159(8) Uani 1 1 d .
C11 C 0.8970(5) 0.3513(4) 0.5019(3) 0.0216(9) Uani 1 1 d .
H11A H 0.8648 0.2780 0.4659 0.032 Uiso 1 1 calc GR
H11B H 0.9946 0.3871 0.5086 0.032 Uiso 1 1 calc GR
H11C H 0.8448 0.3919 0.4810 0.032 Uiso 1 1 calc GR
C12 C 0.9290(4) 0.4653(4) 0.6379(3) 0.0218(9) Uani 1 1 d .
H12A H 0.8742 0.5044 0.6172 0.033 Uiso 1 1 calc GR
H12B H 1.0254 0.5013 0.6422 0.033 Uiso 1 1 calc GR
H12C H 0.9202 0.4643 0.6890 0.033 Uiso 1 1 calc GR
C13 C 0.9630(5) 0.2838(4) 0.6162(3) 0.0233(9) Uani 1 1 d .
H13A H 0.9510 0.2816 0.6665 0.035 Uiso 1 1 calc GR
H13B H 1.0601 0.3207 0.6224 0.035 Uiso 1 1 calc GR
H13C H 0.9319 0.2102 0.5809 0.035 Uiso 1 1 calc GR
C14 C 0.3618(4) 0.1291(3) 0.7133(2) 0.0148(8) Uani 1 1 d .
C15 C 0.4701(4) 0.1754(3) 0.7862(2) 0.0152(8) Uani 1 1 d .
H15 H 0.5229 0.1385 0.8078 0.018 Uiso 1 1 calc R
C16 C 0.4856(4) 0.2864(3) 0.8212(2) 0.0142(8) Uani 1 1 d .
C17 C 0.3885(4) 0.3104(3) 0.7683(2) 0.0154(8) Uani 1 1 d .
H17 H 0.3765 0.3779 0.7758 0.018 Uiso 1 1 calc R
C18 C 0.3121(4) 0.2147(3) 0.7019(2) 0.0158(8) Uani 1 1 d .
H18 H 0.2420 0.2089 0.6587 0.019 Uiso 1 1 calc R
C19 C 0.2968(4) 0.0068(3) 0.6683(2) 0.0155(8) Uani 1 1 d .
C20 C 0.2193(5) -0.0492(4) 0.7190(3) 0.0263(10) Uani 1 1 d .
H20A H 0.2844 -0.0354 0.7690 0.040 Uiso 1 1 calc GR
H20B H 0.1773 -0.1271 0.6925 0.040 Uiso 1 1 calc GR
H20C H 0.1477 -0.0202 0.7272 0.040 Uiso 1 1 calc GR
C21 C 0.1889(5) -0.0164(3) 0.5894(3) 0.0207(9) Uani 1 1 d .
H21A H 0.1213 0.0167 0.5985 0.031 Uiso 1 1 calc GR
H21B H 0.1425 -0.0944 0.5650 0.031 Uiso 1 1 calc GR
H21C H 0.2356 0.0140 0.5553 0.031 Uiso 1 1 calc GR
C22 C 0.4081(5) -0.0418(3) 0.6548(3) 0.0193(8) Uani 1 1 d .
H22A H 0.4625 -0.0034 0.6269 0.029 Uiso 1 1 calc GR
H22B H 0.3636 -0.1183 0.6243 0.029 Uiso 1 1 calc GR
H22C H 0.4683 -0.0345 0.7048 0.029 Uiso 1 1 calc GR
C23 C 0.5713(4) 0.3584(3) 0.9053(2) 0.0152(8) Uani 1 1 d .
C24 C 0.6738(5) 0.3101(4) 0.9428(3) 0.0220(9) Uani 1 1 d .
H24A H 0.6224 0.2396 0.9458 0.033 Uiso 1 1 calc GR
H24B H 0.7280 0.3587 0.9950 0.033 Uiso 1 1 calc GR
H24C H 0.7351 0.3016 0.9113 0.033 Uiso 1 1 calc GR
C25 C 0.6502(5) 0.4759(3) 0.9088(2) 0.0176(8) Uani 1 1 d .
H25A H 0.7145 0.4750 0.8782 0.026 Uiso 1 1 calc GR
H25B H 0.7011 0.5196 0.9626 0.026 Uiso 1 1 calc GR
H25C H 0.5847 0.5070 0.8878 0.026 Uiso 1 1 calc GR
C26 C 0.4657(5) 0.3602(3) 0.9530(3) 0.0209(9) Uani 1 1 d .
H26A H 0.4024 0.3930 0.9319 0.031 Uiso 1 1 calc GR
H26B H 0.5152 0.4023 1.0072 0.031 Uiso 1 1 calc GR
H26C H 0.4137 0.2863 0.9496 0.031 Uiso 1 1 calc GR
C27 C 0.7645(4) 0.2291(3) 0.7500(2) 0.0142(8) Uani 1 1 d .
C28 C 0.8466(4) 0.1682(3) 0.7782(2) 0.0156(8) Uani 1 1 d .
C29 C 0.8024(5) 0.0532(4) 0.7460(3) 0.0182(8) Uani 1 1 d .
H29 H 0.7210 0.0154 0.7040 0.022 Uiso 1 1 calc R
C30 C 0.8786(5) -0.0036(4) 0.7763(3) 0.0243(10) Uani 1 1 d .
H30 H 0.8489 -0.0796 0.7546 0.029 Uiso 1 1 calc R
C31 C 1.0013(5) 0.0531(4) 0.8400(3) 0.0237(9) Uani 1 1 d .
H31 H 1.0510 0.0139 0.8610 0.028 Uiso 1 1 calc R
C32 C 1.0489(5) 0.1653(4) 0.8716(3) 0.0219(9) Uani 1 1 d .
H32 H 1.1307 0.2019 0.9135 0.026 Uiso 1 1 calc R
C33 C 0.9733(4) 0.2254(3) 0.8405(2) 0.0163(8) Uani 1 1 d .
C34 C 1.0186(5) 0.3424(4) 0.8689(3) 0.0226(9) Uani 1 1 d .
H34 H 1.1029 0.3826 0.9084 0.027 Uiso 1 1 calc R
C35 C 0.9386(5) 0.3955(4) 0.8382(3) 0.0215(9) Uani 1 1 d .
H35 H 0.9697 0.4719 0.8565 0.026 Uiso 1 1 calc R
N1 N 0.8131(4) 0.3380(3) 0.7808(2) 0.0182(7) Uani 1 1 d .
Th1 Th 0.58176(2) 0.28924(2) 0.68779(2) 0.00935(5) Uani 1 1 d .
C36 C 0.6490(4) 0.6406(3) 0.7928(2) 0.0123(7) Uani 1 1 d .
C37 C 0.7874(4) 0.7071(3) 0.8416(2) 0.0127(7) Uani 1 1 d .
C38 C 0.8109(4) 0.8057(3) 0.8981(2) 0.0149(8) Uani 1 1 d .
H38 H 0.9024 0.8496 0.9281 0.018 Uiso 1 1 calc R
C39 C 0.7030(4) 0.8412(3) 0.9115(2) 0.0150(8) Uani 1 1 d .
C40 C 0.5672(4) 0.7727(3) 0.8670(2) 0.0159(8) Uani 1 1 d .
H40 H 0.4931 0.7931 0.8769 0.019 Uiso 1 1 calc R
C41 C 0.5380(4) 0.6745(3) 0.8083(2) 0.0138(8) Uani 1 1 d .
C42 C 0.9123(4) 0.6747(3) 0.8323(2) 0.0152(8) Uani 1 1 d .
H42 H 0.8771 0.5956 0.8043 0.018 Uiso 1 1 calc R
C43 C 1.0172(5) 0.6964(4) 0.9119(3) 0.0223(9) Uani 1 1 d .
H43A H 1.0599 0.7742 0.9384 0.033 Uiso 1 1 calc GR
H43B H 1.0882 0.6669 0.9033 0.033 Uiso 1 1 calc GR
H43C H 0.9692 0.6616 0.9438 0.033 Uiso 1 1 calc GR
C44 C 0.9875(5) 0.7342(4) 0.7822(3) 0.0232(9) Uani 1 1 d .
H44A H 0.9223 0.7184 0.7318 0.035 Uiso 1 1 calc GR
H44B H 1.0626 0.7093 0.7749 0.035 Uiso 1 1 calc GR
H44C H 1.0245 0.8121 0.8087 0.035 Uiso 1 1 calc GR
C45 C 0.7333(4) 0.9532(3) 0.9703(3) 0.0183(8) Uani 1 1 d .
H45 H 0.8347 0.9868 0.9953 0.022 Uiso 1 1 calc R
C46 C 0.6635(5) 0.9453(4) 1.0356(3) 0.0226(9) Uani 1 1 d .
H46A H 0.5637 0.9121 1.0127 0.034 Uiso 1 1 calc GR
H46B H 0.6869 1.0177 1.0712 0.034 Uiso 1 1 calc GR
H46C H 0.6960 0.9011 1.0640 0.034 Uiso 1 1 calc GR
C47 C 0.6883(5) 1.0289(3) 0.9281(3) 0.0226(9) Uani 1 1 d .
H47A H 0.7383 1.0388 0.8903 0.034 Uiso 1 1 calc GR
H47B H 0.7087 1.0990 0.9660 0.034 Uiso 1 1 calc GR
H47C H 0.5895 0.9965 0.9016 0.034 Uiso 1 1 calc GR
C48 C 0.3851(4) 0.6103(3) 0.7604(2) 0.0166(8) Uani 1 1 d .
H48 H 0.3801 0.5414 0.7243 0.020 Uiso 1 1 calc R
C49 C 0.3319(5) 0.6758(4) 0.7104(3) 0.0264(10) Uani 1 1 d .
H49A H 0.3337 0.7431 0.7446 0.040 Uiso 1 1 calc GR
H49B H 0.2377 0.6329 0.6777 0.040 Uiso 1 1 calc GR
H49C H 0.3910 0.6924 0.6778 0.040 Uiso 1 1 calc GR
C50 C 0.2923(4) 0.5815(4) 0.8124(3) 0.0203(9) Uani 1 1 d .
H50A H 0.3304 0.5445 0.8453 0.031 Uiso 1 1 calc GR
H50B H 0.1996 0.5343 0.7797 0.031 Uiso 1 1 calc GR
H50C H 0.2886 0.6477 0.8449 0.031 Uiso 1 1 calc GR
P1 P 0.60807(10) 0.51953(8) 0.70652(6) 0.01296(19) Uani 1 1 d .
H1 H 0.712(5) 0.544(4) 0.687(3) 0.012(11) Uiso 1 1 d .

loop_
_atom_site_aniso_label
_atom_site_aniso_U_11
_atom_site_aniso_U_22
_atom_site_aniso_U_33
_atom_site_aniso_U_23
_atom_site_aniso_U_13
_atom_site_aniso_U_12
C1 0.0144(19) 0.0119(18) 0.0112(18) 0.0007(14) 0.0014(15) 0.0018(15)
C2 0.0124(18) 0.0110(18) 0.0113(17) 0.0019(14) 0.0000(14) 0.0027(15)
C3 0.017(2) 0.0125(19) 0.0110(18) -0.0005(15) 0.0013(15) 0.0055(16)
C4 0.023(2) 0.0085(17) 0.0106(17) 0.0002(14) 0.0035(15) 0.0074(15)
C5 0.020(2) 0.0118(19) 0.0155(19) 0.0017(15) 0.0053(16) 0.0051(16)
C6 0.0133(19) 0.0163(19) 0.0128(18) 0.0029(15) -0.0037(15) 0.0020(16)
C7 0.015(2) 0.030(2) 0.021(2) 0.0091(19) -0.0049(17) 0.0000(18)
C8 0.023(2) 0.024(2) 0.019(2) 0.0076(18) 0.0000(17) 0.0056(18)
C9 0.019(2) 0.029(3) 0.030(2) -0.001(2) -0.0055(19) 0.0124(19)
C10 0.0127(19) 0.0143(19) 0.0161(19) -0.0005(15) 0.0036(15) 0.0027(15)
C11 0.019(2) 0.019(2) 0.021(2) 0.0013(17) 0.0055(17) 0.0034(17)
C12 0.014(2) 0.017(2) 0.022(2) -0.0053(17) 0.0021(16) -0.0002(16)
C13 0.016(2) 0.027(2) 0.026(2) 0.0046(19) 0.0048(17) 0.0105(18)
C14 0.0155(19) 0.0113(19) 0.0155(19) 0.0019(15) 0.0043(15) 0.0039(15)
C15 0.018(2) 0.0101(18) 0.0172(19) 0.0022(15) 0.0053(16) 0.0068(15)
C16 0.0161(19) 0.0102(18) 0.0145(19) 0.0010(15) 0.0035(15) 0.0054(15)
C17 0.019(2) 0.0105(18) 0.0169(19) 0.0014(15) 0.0047(16) 0.0087(16)
C18 0.0141(19) 0.0155(19) 0.0151(19) 0.0015(16) 0.0021(15) 0.0054(15)
C19 0.018(2) 0.0065(17) 0.0176(19) 0.0011(15) 0.0043(16) 0.0006(15)
C20 0.034(3) 0.015(2) 0.027(2) 0.0038(18) 0.015(2) 0.0042(19)
C21 0.019(2) 0.0141(19) 0.021(2) 0.0011(16) 0.0021(17) 0.0022(16)
C22 0.026(2) 0.0095(18) 0.019(2) 0.0000(15) 0.0064(17) 0.0064(16)
C23 0.024(2) 0.0119(18) 0.0095(18) 0.0023(14) 0.0031(15) 0.0076(16)
C24 0.030(2) 0.020(2) 0.015(2) 0.0041(17) 0.0017(17) 0.0127(19)
C25 0.024(2) 0.0121(19) 0.0117(18) -0.0005(15) 0.0026(16) 0.0043(16)
C26 0.032(2) 0.0129(19) 0.018(2) 0.0022(16) 0.0101(18) 0.0076(18)
C27 0.0157(19) 0.0151(19) 0.0130(18) 0.0044(15) 0.0014(15) 0.0092(16)
C28 0.018(2) 0.017(2) 0.0137(19) 0.0060(16) 0.0041(16) 0.0090(16)
C29 0.019(2) 0.017(2) 0.0164(19) 0.0015(16) 0.0016(16) 0.0100(17)
C30 0.027(2) 0.015(2) 0.029(2) 0.0027(18) 0.0044(19) 0.0111(18)
C31 0.027(2) 0.022(2) 0.026(2) 0.0079(18) 0.0030(19) 0.0170(19)
C32 0.020(2) 0.021(2) 0.022(2) 0.0049(18) -0.0013(17) 0.0098(18)
C33 0.017(2) 0.016(2) 0.0168(19) 0.0036(16) 0.0035(16) 0.0087(16)
C34 0.018(2) 0.015(2) 0.026(2) 0.0012(17) -0.0031(17) 0.0053(17)
C35 0.018(2) 0.013(2) 0.028(2) 0.0042(17) -0.0009(18) 0.0057(17)
N1 0.0191(18) 0.0126(17) 0.0216(18) 0.0043(14) 0.0049(14) 0.0053(14)
Th1 0.01259(8) 0.00502(7) 0.00858(8) -0.00023(5) 0.00056(5) 0.00420(5)
C36 0.0161(19) 0.0079(17) 0.0118(17) 0.0021(14) 0.0019(15) 0.0054(15)
C37 0.0144(19) 0.0102(17) 0.0141(18) 0.0032(15) 0.0025(15) 0.0070(15)
C38 0.0139(19) 0.0074(17) 0.0183(19) 0.0007(15) -0.0001(15) 0.0028(14)
C39 0.019(2) 0.0067(17) 0.0160(19) -0.0007(15) 0.0018(16) 0.0051(15)
C40 0.0147(19) 0.0108(18) 0.020(2) -0.0002(16) 0.0034(16) 0.0074(15)
C41 0.0133(19) 0.0104(18) 0.0139(18) 0.0015(15) 0.0002(15) 0.0033(15)
C42 0.0134(19) 0.0101(18) 0.020(2) 0.0016(15) 0.0020(16) 0.0062(15)
C43 0.018(2) 0.018(2) 0.025(2) -0.0019(17) -0.0022(17) 0.0102(17)
C44 0.020(2) 0.020(2) 0.035(3) 0.0094(19) 0.0121(19) 0.0117(18)
C45 0.0150(19) 0.0105(18) 0.023(2) -0.0035(16) 0.0023(16) 0.0052(15)
C46 0.027(2) 0.0131(19) 0.021(2) -0.0015(16) 0.0025(18) 0.0073(17)
C47 0.030(2) 0.0103(19) 0.027(2) 0.0039(17) 0.0081(19) 0.0098(17)
C48 0.0135(19) 0.0142(19) 0.0166(19) 0.0000(15) 0.0011(15) 0.0036(15)
C49 0.017(2) 0.030(2) 0.026(2) 0.012(2) -0.0020(18) 0.0034(18)
C50 0.016(2) 0.019(2) 0.022(2) 0.0032(17) 0.0025(17) 0.0050(17)
P1 0.0169(5) 0.0064(4) 0.0132(4) 0.0003(3) 0.0017(4) 0.0048(4)

loop_
_atom_type_symbol
_atom_type_description
_atom_type_scat_dispersion_real
_atom_type_scat_dispersion_imag
_atom_type_scat_source
C C 0.0181 0.0091 'International Tables Vol C Tables 4.2.6.8 and 6.1.1.4'
H H 0.0000 0.0000 'International Tables Vol C Tables 4.2.6.8 and 6.1.1.4'
N N 0.0311 0.0180 'International Tables Vol C Tables 4.2.6.8 and 6.1.1.4'
P P 0.2955 0.4335 'International Tables Vol C Tables 4.2.6.8 and 6.1.1.4'
Th Th -4.1491 12.3296 'International Tables Vol C Tables 4.2.6.8 and 6.1.1.4'

loop_
_geom_angle_atom_site_label_1
_geom_angle_atom_site_label_2
_geom_angle_atom_site_label_3
_geom_angle
C2 C1 C5 105.9(3)
C2 C1 C6 124.9(4)
C2 C1 Th1 75.3(2)
C5 C1 C6 127.5(4)
C5 C1 Th1 72.6(2)
C6 C1 Th1 128.9(3)
C1 C2 H2 124.9
C1 C2 C3 110.2(3)
C1 C2 Th1 75.9(2)
C3 C2 H2 124.9
C3 C2 Th1 76.0(2)
Th1 C2 H2 115.1
C2 C3 C10 125.3(4)
C2 C3 Th1 75.2(2)
C4 C3 C2 106.3(3)
C4 C3 C10 127.4(4)
C4 C3 Th1 72.9(2)
C10 C3 Th1 125.9(3)
C3 C4 H4 125.7
C3 C4 Th1 78.1(2)
C5 C4 C3 108.6(3)
C5 C4 H4 125.7
C5 C4 Th1 74.9(2)
Th1 C4 H4 113.6
C1 C5 H5 125.5
C1 C5 Th1 78.2(2)
C4 C5 C1 108.9(4)
C4 C5 H5 125.5
C4 C5 Th1 75.7(2)
Th1 C5 H5 112.9
C1 C6 C7 112.8(3)
C1 C6 C8 106.2(3)
C1 C6 C9 112.3(3)
C7 C6 C8 108.2(3)
C7 C6 C9 108.5(4)
C9 C6 C8 108.6(4)
C6 C7 H7A 109.5
C6 C7 H7B 109.5
C6 C7 H7C 109.5
H7A C7 H7B 109.5
H7A C7 H7C 109.5
H7B C7 H7C 109.5
C6 C8 H8A 109.5
C6 C8 H8B 109.5
C6 C8 H8C 109.5
H8A C8 H8B 109.5
H8A C8 H8C 109.5
H8B C8 H8C 109.5
C6 C9 H9A 109.5
C6 C9 H9B 109.5
C6 C9 H9C 109.5
H9A C9 H9B 109.5
H9A C9 H9C 109.5
H9B C9 H9C 109.5
C3 C10 C11 107.5(3)
C3 C10 C12 110.8(3)
C3 C10 C13 112.0(3)
C11 C10 C12 108.0(4)
C11 C10 C13 109.4(3)
C12 C10 C13 109.1(3)
C10 C11 H11A 109.5
C10 C11 H11B 109.5
C10 C11 H11C 109.5
H11A C11 H11B 109.5
H11A C11 H11C 109.5
H11B C11 H11C 109.5
C10 C12 H12A 109.5
C10 C12 H12B 109.5
C10 C12 H12C 109.5
H12A C12 H12B 109.5
H12A C12 H12C 109.5
H12B C12 H12C 109.5
C10 C13 H13A 109.5
C10 C13 H13B 109.5
C10 C13 H13C 109.5
H13A C13 H13B 109.5
H13A C13 H13C 109.5
H13B C13 H13C 109.5
C15 C14 C18 106.4(3)
C15 C14 C19 123.9(4)
C15 C14 Th1 74.8(2)
C18 C14 C19 128.5(4)
C18 C14 Th1 73.0(2)
C19 C14 Th1 127.0(3)
C14 C15 H15 125.1
C14 C15 Th1 76.2(2)
C16 C15 C14 109.8(4)
C16 C15 H15 125.1
C16 C15 Th1 75.1(2)
Th1 C15 H15 115.5
C15 C16 C23 126.1(4)
C15 C16 Th1 75.9(2)
C17 C16 C15 106.7(3)
C17 C16 C23 126.4(4)
C17 C16 Th1 73.4(2)
C23 C16 Th1 124.3(3)
C16 C17 H17 125.5
C16 C17 C18 108.9(3)
C16 C17 Th1 77.5(2)
C18 C17 H17 125.5
C18 C17 Th1 75.9(2)
Th1 C17 H17 113.4
C14 C18 H18 126.0
C14 C18 Th1 77.8(2)
C17 C18 C14 108.1(3)
C17 C18 H18 126.0
C17 C18 Th1 74.5(2)
Th1 C18 H18 114.1
C14 C19 C20 107.1(3)
C14 C19 C21 111.4(3)
C14 C19 C22 111.5(3)
C21 C19 C20 107.7(4)
C22 C19 C20 108.6(4)
C22 C19 C21 110.3(3)
C19 C20 H20A 109.5
C19 C20 H20B 109.5
C19 C20 H20C 109.5
H20A C20 H20B 109.5
H20A C20 H20C 109.5
H20B C20 H20C 109.5
C19 C21 H21A 109.5
C19 C21 H21B 109.5
C19 C21 H21C 109.5
H21A C21 H21B 109.5
H21A C21 H21C 109.5
H21B C21 H21C 109.5
C19 C22 H22A 109.5
C19 C22 H22B 109.5
C19 C22 H22C 109.5
H22A C22 H22B 109.5
H22A C22 H22C 109.5
H22B C22 H22C 109.5
C16 C23 C24 111.8(3)
C16 C23 C25 111.5(3)
C16 C23 C26 106.3(3)
C24 C23 C26 107.9(3)
C25 C23 C24 110.0(4)
C25 C23 C26 109.2(3)
C23 C24 H24A 109.5
C23 C24 H24B 109.5
C23 C24 H24C 109.5
H24A C24 H24B 109.5
H24A C24 H24C 109.5
H24B C24 H24C 109.5
C23 C25 H25A 109.5
C23 C25 H25B 109.5
C23 C25 H25C 109.5
H25A C25 H25B 109.5
H25A C25 H25C 109.5
H25B C25 H25C 109.5
C23 C26 H26A 109.5
C23 C26 H26B 109.5
C23 C26 H26C 109.5
H26A C26 H26B 109.5
H26A C26 H26C 109.5
H26B C26 H26C 109.5
C28 C27 Th1 166.4(3)
N1 C27 C28 119.0(4)
N1 C27 Th1 74.3(2)
C29 C28 C27 121.4(4)
C29 C28 C33 119.3(4)
C33 C28 C27 119.3(4)
C28 C29 H29 119.8
C30 C29 C28 120.4(4)
C30 C29 H29 119.8
C29 C30 H30 120.0
C29 C30 C31 120.0(4)
C31 C30 H30 120.0
C30 C31 H31 119.5
C32 C31 C30 121.0(4)
C32 C31 H31 119.5
C31 C32 H32 120.1
C31 C32 C33 119.8(4)
C33 C32 H32 120.1
C28 C33 C34 117.7(4)
C32 C33 C28 119.4(4)
C32 C33 C34 122.9(4)
C33 C34 H34 119.9
C35 C34 C33 120.1(4)
C35 C34 H34 119.9
C34 C35 H35 119.5
C34 C35 N1 121.0(4)
N1 C35 H35 119.5
C27 N1 C35 122.7(4)
C27 N1 Th1 74.3(2)
C35 N1 Th1 162.8(3)
C1 Th1 C3 48.12(11)
C2 Th1 C1 28.83(11)
C2 Th1 C3 28.82(11)
C2 Th1 C14 130.79(11)
C4 Th1 C1 48.28(11)
C4 Th1 C2 47.49(11)
C4 Th1 C3 29.03(11)
C4 Th1 C14 106.53(12)
C4 Th1 C15 120.20(11)
C4 Th1 C16 149.14(11)
C5 Th1 C1 29.22(11)
C5 Th1 C2 47.51(11)
C5 Th1 C3 48.12(12)
C5 Th1 C4 29.42(12)
C5 Th1 C14 88.57(12)
C5 Th1 C15 112.51(12)
C5 Th1 C16 136.78(12)
C5 Th1 C18 93.74(12)
C14 Th1 C1 102.03(11)
C14 Th1 C3 134.72(11)
C15 Th1 C1 130.67(12)
C15 Th1 C2 158.94(12)
C15 Th1 C3 147.52(11)
C15 Th1 C14 28.92(12)
C16 Th1 C1 141.03(12)
C16 Th1 C2 159.93(11)
C16 Th1 C3 170.42(12)
C16 Th1 C14 48.28(11)
C16 Th1 C15 29.02(11)
C17 Th1 C1 114.06(12)
C17 Th1 C2 131.46(12)
C17 Th1 C3 160.20(12)
C17 Th1 C4 150.22(12)
C17 Th1 C5 122.44(12)
C17 Th1 C14 48.37(11)
C17 Th1 C15 47.75(11)
C17 Th1 C16 29.20(11)
C17 Th1 C18 29.59(11)
C18 Th1 C1 92.92(12)
C18 Th1 C2 118.82(11)
C18 Th1 C3 139.80(12)
C18 Th1 C4 120.63(12)
C18 Th1 C14 29.28(11)
C18 Th1 C15 47.83(12)
C18 Th1 C16 48.47(12)
C27 Th1 C1 124.90(12)
C27 Th1 C2 112.76(12)
C27 Th1 C3 84.09(12)
C27 Th1 C4 76.63(12)
C27 Th1 C5 100.86(13)
C27 Th1 C14 93.82(13)
C27 Th1 C15 73.95(13)
C27 Th1 C16 86.63(12)
C27 Th1 C17 115.71(13)
C27 Th1 C18 120.91(13)
N1 Th1 C1 134.55(12)
N1 Th1 C2 109.22(12)
N1 Th1 C3 86.44(12)
N1 Th1 C4 93.82(12)
N1 Th1 C5 122.84(12)
N1 Th1 C14 114.12(12)
N1 Th1 C15 86.91(12)
N1 Th1 C16 84.40(12)
N1 Th1 C17 110.48(12)
N1 Th1 C18 131.83(12)
N1 Th1 C27 31.43(13)
C37 C36 P1 123.5(3)
C41 C36 C37 117.8(3)
C41 C36 P1 118.6(3)
C36 C37 C42 121.6(3)
C38 C37 C36 119.8(4)
C38 C37 C42 118.6(4)
C37 C38 H38 118.7
C39 C38 C37 122.6(4)
C39 C38 H38 118.7
C38 C39 C45 121.1(4)
C40 C39 C38 117.4(4)
C40 C39 C45 121.4(4)
C39 C40 H40 118.8
C39 C40 C41 122.4(4)
C41 C40 H40 118.8
C36 C41 C48 122.8(3)
C40 C41 C36 120.0(4)
C40 C41 C48 117.2(4)
C37 C42 H42 107.7
C37 C42 C43 112.5(3)
C37 C42 C44 111.3(3)
C43 C42 H42 107.7
C43 C42 C44 109.7(4)
C44 C42 H42 107.7
C42 C43 H43A 109.5
C42 C43 H43B 109.5
C42 C43 H43C 109.5
H43A C43 H43B 109.5
H43A C43 H43C 109.5
H43B C43 H43C 109.5
C42 C44 H44A 109.5
C42 C44 H44B 109.5
C42 C44 H44C 109.5
H44A C44 H44B 109.5
H44A C44 H44C 109.5
H44B C44 H44C 109.5
C39 C45 H45 107.8
C39 C45 C46 113.0(4)
C39 C45 C47 110.7(4)
C46 C45 H45 107.8
C47 C45 H45 107.8
C47 C45 C46 109.6(3)
C45 C46 H46A 109.5
C45 C46 H46B 109.5
C45 C46 H46C 109.5
H46A C46 H46B 109.5
H46A C46 H46C 109.5
H46B C46 H46C 109.5
C45 C47 H47A 109.5
C45 C47 H47B 109.5
C45 C47 H47C 109.5
H47A C47 H47B 109.5
H47A C47 H47C 109.5
H47B C47 H47C 109.5
C41 C48 H48 107.9
C41 C48 C49 109.8(3)
C41 C48 C50 112.2(3)
C49 C48 H48 107.9
C50 C48 H48 107.9
C50 C48 C49 110.8(4)
C48 C49 H49A 109.5
C48 C49 H49B 109.5
C48 C49 H49C 109.5
H49A C49 H49B 109.5
H49A C49 H49C 109.5
H49B C49 H49C 109.5
C48 C50 H50A 109.5
C48 C50 H50B 109.5
C48 C50 H50C 109.5
H50A C50 H50B 109.5
H50A C50 H50C 109.5
H50B C50 H50C 109.5
Th1 P1 H1 96(2)
C36 P1 Th1 133.57(12)
C36 P1 H1 101(2)

loop_
_geom_bond_atom_site_label_1
_geom_bond_atom_site_label_2
_geom_bond_distance
C1 C2 1.420(5)
C1 C5 1.425(6)
C1 C6 1.523(5)
C1 Th1 2.856(4)
C2 H2 0.9300
C2 C3 1.421(6)
C2 Th1 2.849(4)
C3 C4 1.419(5)
C3 C10 1.521(6)
C3 Th1 2.860(4)
C4 H4 0.9300
C4 C5 1.416(6)
C4 Th1 2.794(4)
C5 H5 0.9300
C5 Th1 2.784(4)
C6 C7 1.529(6)
C6 C8 1.538(6)
C6 C9 1.530(6)
C7 H7A 0.9600
C7 H7B 0.9600
C7 H7C 0.9600
C8 H8A 0.9600
C8 H8B 0.9600
C8 H8C 0.9600
C9 H9A 0.9600
C9 H9B 0.9600
C9 H9C 0.9600
C10 C11 1.536(6)
C10 C12 1.539(5)
C10 C13 1.541(6)
C11 H11A 0.9600
C11 H11B 0.9600
C11 H11C 0.9600
C12 H12A 0.9600
C12 H12B 0.9600
C12 H12C 0.9600
C13 H13A 0.9600
C13 H13B 0.9600
C13 H13C 0.9600
C14 C15 1.421(6)
C14 C18 1.429(6)
C14 C19 1.519(5)
C14 Th1 2.855(4)
C15 H15 0.9300
C15 C16 1.419(5)
C15 Th1 2.837(4)
C16 C17 1.413(6)
C16 C23 1.524(5)
C16 Th1 2.827(4)
C17 H17 0.9300
C17 C18 1.422(5)
C17 Th1 2.775(4)
C18 H18 0.9300
C18 Th1 2.793(4)
C19 C20 1.538(6)
C19 C21 1.535(6)
C19 C22 1.524(6)
C20 H20A 0.9600
C20 H20B 0.9600
C20 H20C 0.9600
C21 H21A 0.9600
C21 H21B 0.9600
C21 H21C 0.9600
C22 H22A 0.9600
C22 H22B 0.9600
C22 H22C 0.9600
C23 C24 1.532(6)
C23 C25 1.529(6)
C23 C26 1.544(6)
C24 H24A 0.9600
C24 H24B 0.9600
C24 H24C 0.9600
C25 H25A 0.9600
C25 H25B 0.9600
C25 H25C 0.9600
C26 H26A 0.9600
C26 H26B 0.9600
C26 H26C 0.9600
C27 C28 1.445(5)
C27 N1 1.329(5)
C27 Th1 2.453(4)
C28 C29 1.406(6)
C28 C33 1.418(6)
C29 H29 0.9300
C29 C30 1.374(6)
C30 H30 0.9300
C30 C31 1.405(7)
C31 H31 0.9300
C31 C32 1.370(6)
C32 H32 0.9300
C32 C33 1.412(6)
C33 C34 1.426(6)
C34 H34 0.9300
C34 C35 1.363(6)
C35 H35 0.9300
C35 N1 1.369(6)
N1 Th1 2.453(4)
C36 C37 1.422(6)
C36 C41 1.419(5)
C36 P1 1.847(4)
C37 C38 1.392(5)
C37 C42 1.519(5)
C38 H38 0.9300
C38 C39 1.390(6)
C39 C40 1.389(6)
C39 C45 1.526(5)
C40 H40 0.9300
C40 C41 1.393(5)
C41 C48 1.525(5)
C42 H42 0.9800
C42 C43 1.536(6)
C42 C44 1.538(6)
C43 H43A 0.9600
C43 H43B 0.9600
C43 H43C 0.9600
C44 H44A 0.9600
C44 H44B 0.9600
C44 H44C 0.9600
C45 H45 0.9800
C45 C46 1.530(6)
C45 C47 1.530(6)
C46 H46A 0.9600
C46 H46B 0.9600
C46 H46C 0.9600
C47 H47A 0.9600
C47 H47B 0.9600
C47 H47C 0.9600
C48 H48 0.9800
C48 C49 1.537(6)
C48 C50 1.527(6)
C49 H49A 0.9600
C49 H49B 0.9600
C49 H49C 0.9600
C50 H50A 0.9600
C50 H50B 0.9600
C50 H50C 0.9600
P1 H1 1.19(5)

loop_
_geom_torsion_atom_site_label_1
_geom_torsion_atom_site_label_2
_geom_torsion_atom_site_label_3
_geom_torsion_atom_site_label_4
_geom_torsion
C1 C2 C3 C4 -2.1(4)
C1 C2 C3 C10 167.3(4)
C1 C2 C3 Th1 -68.9(3)
C2 C1 C5 C4 -1.6(4)
C2 C1 C5 Th1 68.5(3)
C2 C1 C6 C7 -175.8(4)
C2 C1 C6 C8 65.8(5)
C2 C1 C6 C9 -52.8(6)
C2 C3 C4 C5 1.1(4)
C2 C3 C4 Th1 -68.3(3)
C2 C3 C10 C11 -68.1(5)
C2 C3 C10 C12 49.6(5)
C2 C3 C10 C13 171.8(4)
C3 C4 C5 C1 0.4(5)
C3 C4 C5 Th1 -71.6(3)
C4 C3 C10 C11 99.1(5)
C4 C3 C10 C12 -143.1(4)
C4 C3 C10 C13 -21.0(6)
C5 C1 C2 C3 2.3(4)
C5 C1 C2 Th1 -66.6(3)
C5 C1 C6 C7 21.4(6)
C5 C1 C6 C8 -97.0(5)
C5 C1 C6 C9 144.4(4)
C6 C1 C2 C3 -163.6(4)
C6 C1 C2 Th1 127.4(4)
C6 C1 C5 C4 163.8(4)
C6 C1 C5 Th1 -126.0(4)
C10 C3 C4 C5 -168.1(4)
C10 C3 C4 Th1 122.5(4)
C14 C15 C16 C17 -1.7(5)
C14 C15 C16 C23 168.5(4)
C14 C15 C16 Th1 -69.1(3)
C15 C14 C18 C17 -1.1(5)
C15 C14 C18 Th1 67.9(3)
C15 C14 C19 C20 65.8(5)
C15 C14 C19 C21 -176.6(4)
C15 C14 C19 C22 -52.9(5)
C15 C16 C17 C18 1.0(5)
C15 C16 C17 Th1 -69.1(3)
C15 C16 C23 C24 16.0(6)
C15 C16 C23 C25 139.6(4)
C15 C16 C23 C26 -101.4(5)
C16 C17 C18 C14 0.1(5)
C16 C17 C18 Th1 -71.2(3)
C17 C16 C23 C24 -175.7(4)
C17 C16 C23 C25 -52.0(6)
C17 C16 C23 C26 66.9(5)
C18 C14 C15 C16 1.7(5)
C18 C14 C15 Th1 -66.6(3)
C18 C14 C19 C20 -100.3(5)
C18 C14 C19 C21 17.3(6)
C18 C14 C19 C22 141.0(4)
C19 C14 C15 C16 -167.0(4)
C19 C14 C15 Th1 124.7(4)
C19 C14 C18 C17 166.9(4)
C19 C14 C18 Th1 -124.1(4)
C23 C16 C17 C18 -169.2(4)
C23 C16 C17 Th1 120.7(4)
C27 C28 C29 C30 -176.9(4)
C27 C28 C33 C32 175.8(4)
C27 C28 C33 C34 -4.1(6)
C28 C27 N1 C35 0.4(6)
C28 C27 N1 Th1 -176.9(4)
C28 C29 C30 C31 0.2(7)
C28 C33 C34 C35 2.2(7)
C29 C28 C33 C32 -3.3(7)
C29 C28 C33 C34 176.8(4)
C29 C30 C31 C32 -1.6(8)
C30 C31 C32 C33 0.5(7)
C31 C32 C33 C28 1.9(7)
C31 C32 C33 C34 -178.2(5)
C32 C33 C34 C35 -177.7(5)
C33 C28 C29 C30 2.2(7)
C33 C34 C35 N1 1.0(7)
C34 C35 N1 C27 -2.4(7)
C34 C35 N1 Th1 168.7(8)
N1 C27 C28 C29 -178.0(4)
N1 C27 C28 C33 2.9(6)
Th1 C1 C2 C3 69.0(3)
Th1 C1 C5 C4 -70.2(3)
Th1 C1 C6 C7 -76.3(4)
Th1 C1 C6 C8 165.3(3)
Th1 C1 C6 C9 46.7(5)
Th1 C2 C3 C4 66.8(3)
Th1 C2 C3 C10 -123.8(4)
Th1 C3 C4 C5 69.4(3)
Th1 C3 C10 C11 -165.3(3)
Th1 C3 C10 C12 -47.6(5)
Th1 C3 C10 C13 74.6(4)
Th1 C4 C5 C1 71.9(3)
Th1 C14 C15 C16 68.3(3)
Th1 C14 C18 C17 -69.0(3)
Th1 C14 C19 C20 162.2(3)
Th1 C14 C19 C21 -80.2(4)
Th1 C14 C19 C22 43.5(5)
Th1 C15 C16 C17 67.4(3)
Th1 C15 C16 C23 -122.4(4)
Th1 C16 C17 C18 70.1(3)
Th1 C16 C23 C24 -81.6(4)
Th1 C16 C23 C25 42.1(4)
Th1 C16 C23 C26 161.0(3)
Th1 C17 C18 C14 71.2(3)
Th1 C27 C28 C29 14.8(15)
Th1 C27 C28 C33 -164.2(11)
Th1 C27 N1 C35 177.3(4)
C36 C37 C38 C39 2.5(6)
C36 C37 C42 C43 -138.8(4)
C36 C37 C42 C44 97.7(4)
C36 C41 C48 C49 -110.6(4)
C36 C41 C48 C50 125.6(4)
C37 C36 C41 C40 3.0(6)
C37 C36 C41 C48 -179.9(4)
C37 C36 P1 Th1 81.2(4)
C37 C38 C39 C40 1.4(6)
C37 C38 C39 C45 -176.1(4)
C38 C37 C42 C43 42.8(5)
C38 C37 C42 C44 -80.7(5)
C38 C39 C40 C41 -3.1(6)
C38 C39 C45 C46 -122.2(4)
C38 C39 C45 C47 114.4(4)
C39 C40 C41 C36 0.9(6)
C39 C40 C41 C48 -176.4(4)
C40 C39 C45 C46 60.4(5)
C40 C39 C45 C47 -63.0(5)
C40 C41 C48 C49 66.6(5)
C40 C41 C48 C50 -57.1(5)
C41 C36 C37 C38 -4.6(6)
C41 C36 C37 C42 177.0(4)
C41 C36 P1 Th1 -103.7(3)
C42 C37 C38 C39 -179.1(4)
C45 C39 C40 C41 174.4(4)
P1 C36 C37 C38 170.5(3)
P1 C36 C37 C42 -7.9(5)
P1 C36 C41 C40 -172.4(3)
P1 C36 C41 C48 4.7(5)
